data_7112767
loop_
_publ_author_name
'Paul, Nanda D.'
'Kr\"amer, Tobias'
'McGrady, John E.'
'Goswami, Sreebrata'

_publ_section_title
;
 Dioxygen activation by mixed-valent dirhodium complexes of redox
 non-innocent azoaromatic ligands.
;
_journal_issue 38
_journal_name_full 'Chemical communications (Cambridge, England)'
_journal_page_first 7124
_journal_page_last 7126
_journal_paper_doi 10.1039/c0cc01880e
_journal_volume 46
_journal_year 2010
_chemical_formula_moiety 'C30 H28 Cl4 N6 Rh2, C H4 O, 0.92(O)'
_chemical_formula_sum 'C31 H32 Cl4 N6 O1.92 Rh2'
_chemical_formula_weight 866.97
_chemical_name_systematic
;
?
;
_space_group_IT_number 14
_symmetry_cell_setting monoclinic
_symmetry_space_group_name_Hall '-P 2yn'
_symmetry_space_group_name_H-M 'P 1 21/n 1'
_atom_sites_solution_hydrogens geom
_atom_sites_solution_primary direct
_atom_sites_solution_secondary difmap
_audit_creation_method SHELXL-97
_cell_angle_alpha 90.00
_cell_angle_beta 98.991(2)
_cell_angle_gamma 90.00
_cell_formula_units_Z 4
_cell_length_a 9.3221(6)
_cell_length_b 13.9691(9)
_cell_length_c 25.3913(16)
_cell_measurement_temperature 150(2)
_cell_measurement_theta_max 27.4
_cell_measurement_theta_min 1.6
_cell_volume 3265.9(4)
_computing_cell_refinement 'Bruker SMART'
_computing_data_collection 'Bruker SMART'
_computing_data_reduction 'Bruker SAINT'
_computing_molecular_graphics ORTEP-III
_computing_publication_material 'WinGX v1.70.01'
_computing_structure_refinement 'SHELXL-97 (Sheldrick, 1997)'
_computing_structure_solution SHELXS-97
_diffrn_ambient_temperature 150(2)
_diffrn_measured_fraction_theta_full 0.997
_diffrn_measured_fraction_theta_max 0.997
_diffrn_radiation_monochromator graphite
_diffrn_radiation_source 'fine-focus sealed tube'
_diffrn_radiation_type MoK\a
_diffrn_radiation_wavelength 0.71073
_diffrn_reflns_av_R_equivalents 0.0673
_diffrn_reflns_av_sigmaI/netI 0.0418
_diffrn_reflns_limit_h_max 10
_diffrn_reflns_limit_h_min -10
_diffrn_reflns_limit_k_max 16
_diffrn_reflns_limit_k_min -16
_diffrn_reflns_limit_l_max 29
_diffrn_reflns_limit_l_min -29
_diffrn_reflns_number 36394
_diffrn_reflns_theta_full 24.69
_diffrn_reflns_theta_max 24.69
_diffrn_reflns_theta_min 1.62
_exptl_absorpt_coefficient_mu 1.378
_exptl_absorpt_correction_T_max 0.5585
_exptl_absorpt_correction_T_min 0.4793
_exptl_absorpt_correction_type empirical
_exptl_absorpt_process_details SADABS
_exptl_crystal_colour red
_exptl_crystal_density_diffrn 1.766
_exptl_crystal_density_method 'not measured'
_exptl_crystal_description square
_exptl_crystal_F_000 2940
_exptl_crystal_size_max 0.17
_exptl_crystal_size_mid 0.15
_exptl_crystal_size_min 0.13
_refine_diff_density_max 0.666
_refine_diff_density_min -0.440
_refine_diff_density_rms 0.090
_refine_ls_extinction_method none
_refine_ls_goodness_of_fit_ref 1.032
_refine_ls_hydrogen_treatment constr
_refine_ls_matrix_type full
_refine_ls_number_parameters 417
_refine_ls_number_reflns 5539
_refine_ls_number_restraints 0
_refine_ls_restrained_S_all 1.032
_refine_ls_R_factor_all 0.0447
_refine_ls_R_factor_gt 0.0307
_refine_ls_shift/su_max 0.003
_refine_ls_shift/su_mean 0.000
_refine_ls_structure_factor_coef Fsqd
_refine_ls_weighting_details 'calc w=1/[\s^2^(Fo^2^)+(0.0189P)^2^+4.3581P] where P=(Fo^2^+2Fc^2^)/3'
_refine_ls_weighting_scheme calc
_refine_ls_wR_factor_gt 0.0612
_refine_ls_wR_factor_ref 0.0664
_reflns_number_gt 4425
_reflns_number_total 5539
_reflns_threshold_expression >2sigma(I)
_cod_data_source_file c0cc01880e.txt
_cod_data_source_block 1b_0m
_cod_depositor_comments
;
The following automatic conversions were performed:

'_symmetry_cell_setting' value 'Monoclinic' changed to 'monoclinic'
according to
/usr/data/users/saulius/automatic-downloads/retrospective/RSC/lib/dictionaries/cif_core.dic
dictionary named 'cif_core.dic' version 2.4.2 from
2011-04-26.

'_exptl_absorpt_correction_type' value 'Empirical'
changed to 'empirical' according to
/usr/data/users/saulius/automatic-downloads/retrospective/RSC/lib/dictionaries/cif_core.dic
dictionary named 'cif_core.dic' version 2.4.2 from 2011-04-26.

Automatic conversion script
Id: cif_fix_values 2281 2013-09-26 08:29:07Z andrius 

The following automatic conversions were performed:

'_refine_ls_hydrogen_treatment' value 'constrn' was replaced with the
value 'constr' as specified in the replacement file
'src/cod-tools/trunk/data/replacement-values/replacement_values.lst'.

Automatic conversion script
Id: cif_fix_values 5376 2017-05-30 11:51:03Z andrius 
;
_cod_original_sg_symbol_H-M 'P 21/n '
_cod_database_code 7112767

loop_
_symmetry_equiv_pos_as_xyz
'x, y, z'
'-x+1/2, y+1/2, -z+1/2'
'-x, -y, -z'
'x-1/2, -y-1/2, z-1/2'

loop_
_atom_site_label
_atom_site_type_symbol
_atom_site_fract_x
_atom_site_fract_y
_atom_site_fract_z
_atom_site_U_iso_or_equiv
_atom_site_adp_type
_atom_site_occupancy
_atom_site_symmetry_multiplicity
_atom_site_calc_flag
_atom_site_refinement_flags
Rh1 Rh 0.37467(3) 0.63483(2) 0.856400(11) 0.01707(8) Uani 1 1 d .
Rh2 Rh 0.46948(3) 0.85089(2) 0.869862(12) 0.02203(9) Uani 1 1 d .
Cl1 Cl 0.38973(10) 0.51682(6) 0.79065(4) 0.0249(2) Uani 1 1 d .
Cl2 Cl 0.26463(11) 0.52677(6) 0.90874(4) 0.0264(2) Uani 1 1 d .
Cl3 Cl 0.41121(11) 0.70207(8) 1.14096(4) 0.0323(2) Uani 1 1 d .
Cl4 Cl 0.40082(13) 0.77203(10) 0.58226(4) 0.0526(4) Uani 1 1 d .
C19 C 0.3219(4) 0.8033(3) 0.67885(15) 0.0245(9) Uani 1 1 d .
H19 H 0.2439 0.8374 0.6606 0.029 Uiso 1 1 calc R
C18 C 0.3386(4) 0.7938(3) 0.73350(14) 0.0207(8) Uani 1 1 d .
H18 H 0.2690 0.8191 0.7521 0.025 Uiso 1 1 calc R
C17 C 0.4590(4) 0.7466(3) 0.76091(14) 0.0212(8) Uani 1 1 d .
C22 C 0.5593(4) 0.7055(3) 0.73284(15) 0.0238(9) Uani 1 1 d .
H22 H 0.6389 0.6729 0.7511 0.029 Uiso 1 1 calc R
C21 C 0.5418(4) 0.7126(3) 0.67799(16) 0.0296(10) Uani 1 1 d .
H21 H 0.6090 0.6851 0.6591 0.035 Uiso 1 1 calc R
C20 C 0.4225(4) 0.7615(3) 0.65167(15) 0.0283(10) Uani 1 1 d .
N1 N 0.1800(3) 0.6877(2) 0.82461(11) 0.0178(7) Uani 1 1 d .
C5 C 0.1594(4) 0.7779(3) 0.84173(14) 0.0207(8) Uani 1 1 d .
C1 C 0.0813(4) 0.6478(3) 0.78706(15) 0.0243(9) Uani 1 1 d .
H1 H 0.0950 0.5852 0.7764 0.029 Uiso 1 1 calc R
C2 C -0.0397(4) 0.6971(3) 0.76383(15) 0.0286(9) Uani 1 1 d .
H2 H -0.1074 0.6681 0.7380 0.034 Uiso 1 1 calc R
C3 C -0.0593(4) 0.7906(3) 0.77949(15) 0.0293(10) Uani 1 1 d .
H3 H -0.1398 0.8252 0.7636 0.035 Uiso 1 1 calc R
C4 C 0.0402(4) 0.8320(3) 0.81847(15) 0.0267(9) Uani 1 1 d .
H4 H 0.0285 0.8949 0.8291 0.032 Uiso 1 1 calc R
N4 N 0.5817(3) 0.6094(2) 0.88966(11) 0.0193(7) Uani 1 1 d .
C16 C 0.6716(4) 0.6813(3) 0.88034(14) 0.0209(8) Uani 1 1 d .
C15 C 0.8156(4) 0.6845(3) 0.90585(16) 0.0296(10) Uani 1 1 d .
H15 H 0.8769 0.7337 0.8987 0.036 Uiso 1 1 calc R
C12 C 0.6323(4) 0.5395(3) 0.92422(14) 0.0239(9) Uani 1 1 d .
H12 H 0.5707 0.4895 0.9300 0.029 Uiso 1 1 calc R
C13 C 0.7722(4) 0.5398(3) 0.95111(15) 0.0293(10) Uani 1 1 d .
H13 H 0.8043 0.4915 0.9753 0.035 Uiso 1 1 calc R
C14 C 0.8651(5) 0.6137(3) 0.94164(16) 0.0337(10) Uani 1 1 d .
H14 H 0.9601 0.6151 0.9595 0.040 Uiso 1 1 calc R
C10 C 0.5132(4) 0.6974(3) 1.04762(14) 0.0218(9) Uani 1 1 d .
H10 H 0.6006 0.6780 1.0675 0.026 Uiso 1 1 calc R
C7 C 0.2516(4) 0.7528(3) 0.98829(15) 0.0253(9) Uani 1 1 d .
H7 H 0.1633 0.7704 0.9683 0.030 Uiso 1 1 calc R
C6 C 0.3721(4) 0.7379(2) 0.96325(14) 0.0200(8) Uani 1 1 d .
C11 C 0.5022(4) 0.7102(3) 0.99319(14) 0.0215(8) Uani 1 1 d .
H11 H 0.5829 0.7001 0.9766 0.026 Uiso 1 1 calc R
C8 C 0.2634(4) 0.7415(3) 1.04316(16) 0.0292(10) Uani 1 1 d .
H8 H 0.1836 0.7527 1.0602 0.035 Uiso 1 1 calc R
C27 C 0.5675(5) 0.9592(3) 0.82325(17) 0.0327(10) Uani 1 1 d .
H27 H 0.5926 0.9348 0.7897 0.039 Uiso 1 1 calc R
C28 C 0.4209(5) 0.9801(3) 0.82099(16) 0.0313(10) Uani 1 1 d .
H28 H 0.3624 0.9680 0.7861 0.038 Uiso 1 1 calc R
C23 C 0.4737(6) 0.9579(3) 0.93340(16) 0.0381(11) Uani 1 1 d .
H23 H 0.4266 0.9370 0.9633 0.046 Uiso 1 1 calc R
C29 C 0.3577(5) 1.0552(3) 0.85355(17) 0.0401(12) Uani 1 1 d .
H29B H 0.2543 1.0436 0.8514 0.048 Uiso 1 1 calc R
H29A H 0.3697 1.1176 0.8381 0.048 Uiso 1 1 calc R
C24 C 0.6120(5) 0.9214(3) 0.93423(17) 0.0430(12) Uani 1 1 d .
H24 H 0.6441 0.8796 0.9648 0.052 Uiso 1 1 calc R
C26 C 0.6899(5) 1.0131(3) 0.8571(2) 0.0495(13) Uani 1 1 d .
H26A H 0.6594 1.0787 0.8613 0.059 Uiso 1 1 calc R
H26B H 0.7733 1.0145 0.8385 0.059 Uiso 1 1 calc R
C30 C 0.4269(6) 1.0570(3) 0.91207(19) 0.0516(14) Uani 1 1 d .
H30A H 0.5110 1.0988 0.9162 0.062 Uiso 1 1 calc R
H30B H 0.3579 1.0833 0.9331 0.062 Uiso 1 1 calc R
C25 C 0.7352(5) 0.9689(4) 0.9122(2) 0.0558(14) Uani 1 1 d .
H25A H 0.8107 0.9219 0.9101 0.067 Uiso 1 1 calc R
H25B H 0.7762 1.0186 0.9367 0.067 Uiso 1 1 calc R
C9 C 0.3941(4) 0.7136(3) 1.07219(14) 0.0231(9) Uani 1 1 d .
N6 N 0.4783(3) 0.7361(2) 0.81809(12) 0.0190(7) Uani 1 1 d .
N3 N 0.3601(3) 0.7474(2) 0.90672(12) 0.0192(7) Uani 1 1 d .
N5 N 0.6220(3) 0.7510(2) 0.84235(12) 0.0221(7) Uani 1 1 d .
N2 N 0.2538(3) 0.8143(2) 0.88478(12) 0.0217(7) Uani 1 1 d .
O1 O 0.7272(4) 0.4935(3) 0.77132(14) 0.0579(10) Uani 1 1 d .
H1A H 0.6499 0.5034 0.7820 0.087 Uiso 1 1 calc R
C31 C 0.8353(5) 0.4708(3) 0.81499(17) 0.0505(13) Uani 1 1 d .
H31A H 0.8633 0.5278 0.8352 0.076 Uiso 1 1 calc R
H31C H 0.9185 0.4445 0.8021 0.076 Uiso 1 1 calc R
H31B H 0.7978 0.4248 0.8374 0.076 Uiso 1 1 calc R
O1A O 0.9046(6) 1.0175(3) 1.0425(2) 0.085(3) Uani 0.50 1 d PR
O1B O 1.0245(6) 1.0863(3) 0.9939(2) 0.102(8) Uani 0.20 1 d PR
O1C O 1.0764(6) 1.0714(3) 0.9538(2) 0.155(15) Uani 0.22 1 d PR

loop_
_atom_site_aniso_label
_atom_site_aniso_U_11
_atom_site_aniso_U_22
_atom_site_aniso_U_33
_atom_site_aniso_U_23
_atom_site_aniso_U_13
_atom_site_aniso_U_12
Rh1 0.01865(16) 0.01314(15) 0.01944(16) 0.00081(12) 0.00301(12) -0.00098(12)
Rh2 0.02904(18) 0.01393(16) 0.02273(17) 0.00158(12) 0.00287(13) -0.00369(13)
Cl1 0.0284(5) 0.0185(5) 0.0281(5) -0.0045(4) 0.0050(4) -0.0007(4)
Cl2 0.0316(6) 0.0189(5) 0.0301(5) 0.0047(4) 0.0092(4) -0.0046(4)
Cl3 0.0419(6) 0.0356(6) 0.0201(5) 0.0029(4) 0.0067(5) -0.0024(5)
Cl4 0.0387(7) 0.0975(11) 0.0231(6) 0.0072(6) 0.0094(5) 0.0263(7)
C19 0.019(2) 0.027(2) 0.028(2) 0.0038(18) 0.0058(17) 0.0042(17)
C18 0.020(2) 0.020(2) 0.024(2) 0.0002(16) 0.0081(16) 0.0002(16)
C17 0.024(2) 0.019(2) 0.021(2) 0.0054(16) 0.0051(17) -0.0049(17)
C22 0.019(2) 0.025(2) 0.027(2) 0.0057(17) 0.0037(17) 0.0030(17)
C21 0.027(2) 0.035(2) 0.029(2) 0.0042(19) 0.0112(19) 0.0088(19)
C20 0.025(2) 0.040(3) 0.019(2) 0.0039(18) 0.0032(17) 0.0005(19)
N1 0.0188(17) 0.0159(16) 0.0191(16) 0.0027(13) 0.0039(13) -0.0039(13)
C5 0.023(2) 0.019(2) 0.022(2) 0.0010(16) 0.0099(17) -0.0006(16)
C1 0.027(2) 0.022(2) 0.025(2) 0.0009(17) 0.0070(17) -0.0039(18)
C2 0.021(2) 0.038(3) 0.027(2) 0.0023(19) 0.0022(18) -0.0018(19)
C3 0.023(2) 0.039(3) 0.025(2) 0.0129(19) 0.0043(18) 0.0084(19)
C4 0.030(2) 0.027(2) 0.025(2) 0.0069(17) 0.0083(18) 0.0066(18)
N4 0.0228(17) 0.0155(16) 0.0198(16) -0.0016(13) 0.0043(14) 0.0002(13)
C16 0.020(2) 0.022(2) 0.021(2) 0.0007(16) 0.0037(16) -0.0010(16)
C15 0.026(2) 0.031(2) 0.031(2) 0.0037(19) 0.0025(18) -0.0065(18)
C12 0.031(2) 0.016(2) 0.026(2) 0.0024(16) 0.0066(18) 0.0013(17)
C13 0.030(2) 0.029(2) 0.028(2) 0.0066(18) 0.0016(19) 0.0087(19)
C14 0.025(2) 0.041(3) 0.034(2) 0.008(2) 0.0003(19) -0.004(2)
C10 0.027(2) 0.016(2) 0.022(2) -0.0013(16) 0.0011(17) -0.0004(17)
C7 0.018(2) 0.030(2) 0.027(2) -0.0023(18) 0.0024(17) -0.0014(17)
C6 0.027(2) 0.0103(19) 0.023(2) 0.0009(15) 0.0043(17) -0.0024(16)
C11 0.024(2) 0.018(2) 0.023(2) -0.0034(16) 0.0059(17) -0.0016(16)
C8 0.030(2) 0.030(2) 0.029(2) -0.0006(18) 0.0102(19) -0.0013(19)
C27 0.045(3) 0.021(2) 0.032(2) 0.0105(18) 0.009(2) -0.008(2)
C28 0.052(3) 0.012(2) 0.031(2) 0.0075(17) 0.010(2) -0.0019(19)
C23 0.067(3) 0.021(2) 0.026(2) -0.0061(18) 0.004(2) -0.011(2)
C29 0.060(3) 0.018(2) 0.044(3) 0.005(2) 0.014(2) 0.005(2)
C24 0.062(3) 0.032(3) 0.031(3) 0.000(2) -0.005(2) -0.022(2)
C26 0.051(3) 0.028(3) 0.070(4) 0.010(2) 0.010(3) -0.015(2)
C30 0.086(4) 0.022(3) 0.049(3) -0.004(2) 0.017(3) -0.004(2)
C25 0.053(3) 0.040(3) 0.070(4) 0.001(3) -0.007(3) -0.027(3)
C9 0.035(2) 0.018(2) 0.017(2) -0.0009(16) 0.0061(18) -0.0053(18)
N6 0.0177(16) 0.0158(16) 0.0232(17) 0.0046(13) 0.0023(13) -0.0013(13)
N3 0.0210(17) 0.0149(16) 0.0209(16) 0.0002(13) 0.0004(14) -0.0001(13)
N5 0.0200(17) 0.0198(17) 0.0260(18) 0.0014(14) 0.0026(14) -0.0018(14)
N2 0.0244(18) 0.0171(17) 0.0237(17) 0.0031(14) 0.0037(14) 0.0045(14)
O1 0.047(2) 0.055(2) 0.078(3) 0.001(2) 0.029(2) 0.0040(19)
C31 0.054(3) 0.041(3) 0.063(3) 0.000(3) 0.027(3) -0.004(3)
O1A 0.036(4) 0.133(8) 0.084(6) 0.047(6) 0.002(4) -0.011(5)
O1B 0.101(19) 0.11(2) 0.10(2) 0.042(16) 0.027(15) -0.002(16)
O1C 0.045(13) 0.24(4) 0.17(3) 0.17(3) -0.017(14) -0.013(18)

loop_
_atom_type_symbol
_atom_type_description
_atom_type_scat_dispersion_real
_atom_type_scat_dispersion_imag
_atom_type_scat_source
C C 0.0033 0.0016 'International Tables Vol C Tables 4.2.6.8 and 6.1.1.4'
H H 0.0000 0.0000 'International Tables Vol C Tables 4.2.6.8 and 6.1.1.4'
N N 0.0061 0.0033 'International Tables Vol C Tables 4.2.6.8 and 6.1.1.4'
Cl Cl 0.1484 0.1585 'International Tables Vol C Tables 4.2.6.8 and 6.1.1.4'
Rh Rh -1.1178 0.9187 'International Tables Vol C Tables 4.2.6.8 and 6.1.1.4'
O O 0.0106 0.0060 'International Tables Vol C Tables 4.2.6.8 and 6.1.1.4'

loop_
_geom_angle_atom_site_label_1
_geom_angle_atom_site_label_2
_geom_angle_atom_site_label_3
_geom_angle
_geom_angle_site_symmetry_3
N1 Rh1 N4 168.55(12) .
N1 Rh1 N6 91.06(12) .
N4 Rh1 N6 80.11(12) .
N1 Rh1 N3 79.87(12) .
N4 Rh1 N3 91.51(12) .
N6 Rh1 N3 81.22(12) .
N1 Rh1 Cl2 90.96(8) .
N4 Rh1 Cl2 97.13(9) .
N6 Rh1 Cl2 174.04(9) .
N3 Rh1 Cl2 93.63(9) .
N1 Rh1 Cl1 97.02(9) .
N4 Rh1 Cl1 90.84(9) .
N6 Rh1 Cl1 93.55(9) .
N3 Rh1 Cl1 173.81(8) .
Cl2 Rh1 Cl1 91.76(3) .
N1 Rh1 Rh2 84.93(8) .
N4 Rh1 Rh2 83.62(8) .
N6 Rh1 Rh2 40.74(8) .
N3 Rh1 Rh2 40.49(8) .
Cl2 Rh1 Rh2 133.97(3) .
Cl1 Rh1 Rh2 134.26(3) .
N3 Rh2 N6 79.57(11) .
N3 Rh2 N2 38.84(11) .
N6 Rh2 N2 93.33(11) .
N3 Rh2 C24 105.20(14) .
N6 Rh2 C24 138.02(16) .
N2 Rh2 C24 116.77(15) .
N3 Rh2 N5 95.15(11) .
N6 Rh2 N5 38.23(11) .
N2 Rh2 N5 125.07(11) .
C24 Rh2 N5 100.25(16) .
N3 Rh2 C23 95.55(14) .
N6 Rh2 C23 171.88(14) .
N2 Rh2 C23 86.71(15) .
C24 Rh2 C23 36.90(17) .
N5 Rh2 C23 137.09(16) .
N3 Rh2 C28 139.00(14) .
N6 Rh2 C28 107.52(13) .
N2 Rh2 C28 100.22(14) .
C24 Rh2 C28 95.75(17) .
N5 Rh2 C28 115.56(14) .
C23 Rh2 C28 80.43(16) .
N3 Rh2 C27 173.90(14) .
N6 Rh2 C27 97.41(14) .
N2 Rh2 C27 136.89(14) .
C24 Rh2 C27 80.62(16) .
N5 Rh2 C27 85.49(14) .
C23 Rh2 C27 88.04(16) .
C28 Rh2 C27 36.82(15) .
N3 Rh2 Rh1 39.79(8) .
N6 Rh2 Rh1 39.79(8) .
N2 Rh2 Rh1 62.63(8) .
C24 Rh2 Rh1 130.09(12) .
N5 Rh2 Rh1 62.52(8) .
C23 Rh2 Rh1 134.84(12) .
C28 Rh2 Rh1 134.16(11) .
C27 Rh2 Rh1 137.07(11) .
C18 C19 C20 119.0(4) .
C18 C19 H19 120.5 .
C20 C19 H19 120.5 .
C19 C18 C17 120.3(3) .
C19 C18 H18 119.8 .
C17 C18 H18 119.8 .
C22 C17 C18 119.7(3) .
C22 C17 N6 119.2(3) .
C18 C17 N6 121.1(3) .
C21 C22 C17 120.4(4) .
C21 C22 H22 119.8 .
C17 C22 H22 119.8 .
C22 C21 C20 118.8(4) .
C22 C21 H21 120.6 .
C20 C21 H21 120.6 .
C19 C20 C21 121.7(4) .
C19 C20 Cl4 119.2(3) .
C21 C20 Cl4 119.1(3) .
C1 N1 C5 119.9(3) .
C1 N1 Rh1 127.6(3) .
C5 N1 Rh1 112.2(2) .
N1 C5 N2 119.3(3) .
N1 C5 C4 120.7(4) .
N2 C5 C4 119.9(3) .
N1 C1 C2 121.7(4) .
N1 C1 H1 119.2 .
C2 C1 H1 119.2 .
C1 C2 C3 119.0(4) .
C1 C2 H2 120.5 .
C3 C2 H2 120.5 .
C4 C3 C2 119.9(4) .
C4 C3 H3 120.0 .
C2 C3 H3 120.0 .
C3 C4 C5 118.6(4) .
C3 C4 H4 120.7 .
C5 C4 H4 120.7 .
C12 N4 C16 119.2(3) .
C12 N4 Rh1 128.0(3) .
C16 N4 Rh1 112.1(2) .
N4 C16 C15 121.3(3) .
N4 C16 N5 119.4(3) .
C15 C16 N5 119.2(3) .
C14 C15 C16 118.9(4) .
C14 C15 H15 120.6 .
C16 C15 H15 120.6 .
N4 C12 C13 121.9(4) .
N4 C12 H12 119.0 .
C13 C12 H12 119.0 .
C12 C13 C14 119.0(4) .
C12 C13 H13 120.5 .
C14 C13 H13 120.5 .
C15 C14 C13 119.6(4) .
C15 C14 H14 120.2 .
C13 C14 H14 120.2 .
C9 C10 C11 119.6(4) .
C9 C10 H10 120.2 .
C11 C10 H10 120.2 .
C8 C7 C6 119.9(4) .
C8 C7 H7 120.0 .
C6 C7 H7 120.0 .
C11 C6 C7 119.5(3) .
C11 C6 N3 120.2(3) .
C7 C6 N3 120.3(3) .
C10 C11 C6 120.5(4) .
C10 C11 H11 119.7 .
C6 C11 H11 119.7 .
C9 C8 C7 119.5(4) .
C9 C8 H8 120.2 .
C7 C8 H8 120.2 .
C28 C27 C26 124.5(4) .
C28 C27 Rh2 71.3(2) .
C26 C27 Rh2 112.0(3) .
C28 C27 H27 113.8 .
C26 C27 H27 113.8 .
Rh2 C27 H27 113.8 .
C27 C28 C29 126.1(4) .
C27 C28 Rh2 71.9(2) .
C29 C28 Rh2 109.0(3) .
C27 C28 H28 113.9 .
C29 C28 H28 113.9 .
Rh2 C28 H28 113.9 .
C24 C23 C30 123.7(4) .
C24 C23 Rh2 70.7(2) .
C30 C23 Rh2 112.7(3) .
C24 C23 H23 114.1 .
C30 C23 H23 114.1 .
Rh2 C23 H23 114.1 .
C28 C29 C30 113.7(4) .
C28 C29 H29B 108.8 .
C30 C29 H29B 108.8 .
C28 C29 H29A 108.8 .
C30 C29 H29A 108.8 .
H29B C29 H29A 107.7 .
C23 C24 C25 126.4(4) .
C23 C24 Rh2 72.4(3) .
C25 C24 Rh2 109.4(3) .
C23 C24 H24 113.6 .
C25 C24 H24 113.6 .
Rh2 C24 H24 113.6 .
C27 C26 C25 113.2(4) .
C27 C26 H26A 108.9 .
C25 C26 H26A 108.9 .
C27 C26 H26B 108.9 .
C25 C26 H26B 108.9 .
H26A C26 H26B 107.8 .
C23 C30 C29 112.7(4) .
C23 C30 H30A 109.1 .
C29 C30 H30A 109.1 .
C23 C30 H30B 109.1 .
C29 C30 H30B 109.1 .
H30A C30 H30B 107.8 .
C24 C25 C26 113.6(4) .
C24 C25 H25A 108.8 .
C26 C25 H25A 108.8 .
C24 C25 H25B 108.8 .
C26 C25 H25B 108.8 .
H25A C25 H25B 107.7 .
C10 C9 C8 120.9(3) .
C10 C9 Cl3 119.2(3) .
C8 C9 Cl3 119.9(3) .
N5 N6 C17 112.8(3) .
N5 N6 Rh1 112.6(2) .
C17 N6 Rh1 123.8(2) .
N5 N6 Rh2 74.75(18) .
C17 N6 Rh2 123.1(2) .
Rh1 N6 Rh2 99.47(12) .
N2 N3 C6 113.4(3) .
N2 N3 Rh1 112.0(2) .
C6 N3 Rh1 123.6(2) .
N2 N3 Rh2 74.03(18) .
C6 N3 Rh2 123.5(2) .
Rh1 N3 Rh2 99.72(13) .
C16 N5 N6 113.0(3) .
C16 N5 Rh2 112.7(2) .
N6 N5 Rh2 67.02(17) .
C5 N2 N3 112.8(3) .
C5 N2 Rh2 116.1(2) .
N3 N2 Rh2 67.13(17) .
C31 O1 H1A 109.5 .
O1 C31 H31A 109.5 .
O1 C31 H31C 109.5 .
H31A C31 H31C 109.5 .
O1 C31 H31B 109.5 .
H31A C31 H31B 109.5 .
H31C C31 H31B 109.5 .
O1B O1C O1A 100.3(6) 3_777

loop_
_geom_bond_atom_site_label_1
_geom_bond_atom_site_label_2
_geom_bond_distance
_geom_bond_site_symmetry_2
Rh1 N1 2.008(3) .
Rh1 N4 2.013(3) .
Rh1 N6 2.043(3) .
Rh1 N3 2.044(3) .
Rh1 Cl2 2.3501(9) .
Rh1 Cl1 2.3660(9) .
Rh1 Rh2 3.1485(4) .
Rh2 N3 2.074(3) .
Rh2 N6 2.083(3) .
Rh2 N2 2.164(3) .
Rh2 C24 2.174(4) .
Rh2 N5 2.183(3) .
Rh2 C23 2.196(4) .
Rh2 C28 2.198(4) .
Rh2 C27 2.205(4) .
Cl3 C9 1.736(4) .
Cl4 C20 1.748(4) .
C19 C18 1.378(5) .
C19 C20 1.379(5) .
C19 H19 0.9300 .
C18 C17 1.391(5) .
C18 H18 0.9300 .
C17 C22 1.386(5) .
C17 N6 1.442(4) .
C22 C21 1.380(5) .
C22 H22 0.9300 .
C21 C20 1.384(5) .
C21 H21 0.9300 .
N1 C1 1.339(5) .
N1 C5 1.356(5) .
C5 N2 1.389(5) .
C5 C4 1.396(5) .
C1 C2 1.373(5) .
C1 H1 0.9300 .
C2 C3 1.386(6) .
C2 H2 0.9300 .
C3 C4 1.375(5) .
C3 H3 0.9300 .
C4 H4 0.9300 .
N4 C12 1.348(5) .
N4 C16 1.352(5) .
C16 C15 1.397(5) .
C16 N5 1.398(5) .
C15 C14 1.373(5) .
C15 H15 0.9300 .
C12 C13 1.374(5) .
C12 H12 0.9300 .
C13 C14 1.392(5) .
C13 H13 0.9300 .
C14 H14 0.9300 .
C10 C9 1.374(5) .
C10 C11 1.381(5) .
C10 H10 0.9300 .
C7 C8 1.389(5) .
C7 C6 1.390(5) .
C7 H7 0.9300 .
C6 C11 1.382(5) .
C6 N3 1.429(4) .
C11 H11 0.9300 .
C8 C9 1.378(5) .
C8 H8 0.9300 .
C27 C28 1.390(6) .
C27 C26 1.516(6) .
C27 H27 0.9800 .
C28 C29 1.511(6) .
C28 H28 0.9800 .
C23 C24 1.383(6) .
C23 C30 1.525(6) .
C23 H23 0.9800 .
C29 C30 1.525(6) .
C29 H29B 0.9700 .
C29 H29A 0.9700 .
C24 C25 1.509(6) .
C24 H24 0.9800 .
C26 C25 1.527(6) .
C26 H26A 0.9700 .
C26 H26B 0.9700 .
C30 H30A 0.9700 .
C30 H30B 0.9700 .
C25 H25A 0.9700 .
C25 H25B 0.9700 .
N6 N5 1.400(4) .
N3 N2 1.412(4) .
O1 C31 1.413(5) .
O1 H1A 0.8200 .
C31 H31A 0.9600 .
C31 H31C 0.9600 .
C31 H31B 0.9600 .
O1A O1C 1.255(9) 3_777
O1B O1C 1.2113 .
O1C O1A 1.255(8) 3_777
